data_7018843
loop_
_publ_author_name
'Kozma, \'Agnes'
'Ib\'a\~nez, Susana'
'Silaghi-Dumitrescu, Radu'
'Sanz Miguel, Pablo J.'
'Gupta, Deepali'
'Lippert, Bernhard'

_publ_section_title
;
 7-Methylguanine: protonation, formation of linkage isomers with
 trans-(NH3)2PtII, and base pairing properties
;
_journal_issue 20
_journal_name_full 'Dalton Transactions'
_journal_page_first 6094
_journal_paper_doi 10.1039/c2dt12228f
_journal_volume 41
_journal_year 2012
_chemical_formula_moiety 'C6 H8 N5 O, Cl O4'
_chemical_formula_sum 'C6 H8 Cl N5 O5'
_chemical_formula_weight 265.62
_chemical_name_systematic
;
?
;
_space_group_IT_number 2
_symmetry_cell_setting triclinic
_symmetry_space_group_name_Hall '-P 1'
_symmetry_space_group_name_H-M 'P -1'
_atom_sites_solution_hydrogens geom
_atom_sites_solution_primary direct
_atom_sites_solution_secondary difmap
_audit_creation_date 2010-08-04T18:09:34-00:00
_audit_creation_method 'WinGX routine CIF_UPDATE'
_cell_angle_alpha 86.629(8)
_cell_angle_beta 89.408(10)
_cell_angle_gamma 72.912(9)
_cell_formula_units_Z 4
_cell_length_a 7.6936(9)
_cell_length_b 10.0818(9)
_cell_length_c 13.2751(16)
_cell_measurement_reflns_used 2629
_cell_measurement_temperature 150(2)
_cell_measurement_theta_max 29.0192
_cell_measurement_theta_min 2.5375
_cell_volume 982.50(19)
_computing_structure_refinement 'SHELXL-97 (Sheldrick, 1997)'
_computing_structure_solution 'SHELXS-97 (Sheldrick, 1990)'
_diffrn_ambient_temperature 150(2)
_diffrn_measured_fraction_theta_full 0.998
_diffrn_measured_fraction_theta_max 0.849
_diffrn_radiation_monochromator graphite
_diffrn_radiation_type MoK\a
_diffrn_radiation_wavelength 0.71073
_diffrn_reflns_av_R_equivalents 0.0379
_diffrn_reflns_av_unetI/netI 0.1095
_diffrn_reflns_limit_h_max 8
_diffrn_reflns_limit_h_min -10
_diffrn_reflns_limit_k_max 13
_diffrn_reflns_limit_k_min -10
_diffrn_reflns_limit_l_max 16
_diffrn_reflns_limit_l_min -17
_diffrn_reflns_number 7871
_diffrn_reflns_theta_full 25
_diffrn_reflns_theta_max 29.08
_diffrn_reflns_theta_min 2.54
_exptl_absorpt_coefficient_mu 0.412
_exptl_absorpt_correction_T_max 0.921
_exptl_absorpt_correction_T_min 0.909
_exptl_absorpt_correction_type multi-scan
_exptl_absorpt_process_details sadabs
_exptl_crystal_colour colorless
_exptl_crystal_density_diffrn 1.796
_exptl_crystal_density_method 'not measured'
_exptl_crystal_description blocks
_exptl_crystal_F_000 544
_exptl_crystal_size_max 0.25
_exptl_crystal_size_mid 0.2
_exptl_crystal_size_min 0.2
_refine_diff_density_max 0.34
_refine_diff_density_min -0.455
_refine_diff_density_rms 0.068
_refine_ls_extinction_method none
_refine_ls_goodness_of_fit_ref 0.971
_refine_ls_hydrogen_treatment constr
_refine_ls_matrix_type full
_refine_ls_number_parameters 309
_refine_ls_number_reflns 4478
_refine_ls_number_restraints 0
_refine_ls_restrained_S_all 0.971
_refine_ls_R_factor_all 0.0833
_refine_ls_R_factor_gt 0.0424
_refine_ls_shift/su_max 0.001
_refine_ls_shift/su_mean 0
_refine_ls_structure_factor_coef Fsqd
_refine_ls_weighting_details 'calc w=1/[\s^2^(Fo^2^)+(0.0000P)^2^+0.0000P] where P=(Fo^2^+2Fc^2^)/3'
_refine_ls_weighting_scheme calc
_refine_ls_wR_factor_gt 0.0517
_refine_ls_wR_factor_ref 0.0544
_reflns_number_gt 2586
_reflns_number_total 4478
_reflns_threshold_expression >2sigma(I)
_cod_data_source_file c2dt12228f.txt
_cod_data_source_block 1b_AGK18_sanz
_cod_original_cell_volume 982.51(18)
_cod_original_sg_symbol_H-M P-1
_cod_database_code 7018843

loop_
_symmetry_equiv_pos_as_xyz
'x, y, z'
'-x, -y, -z'

loop_
_atom_site_label
_atom_site_type_symbol
_atom_site_fract_x
_atom_site_fract_y
_atom_site_fract_z
_atom_site_U_iso_or_equiv
_atom_site_adp_type
_atom_site_occupancy
_atom_site_symmetry_multiplicity
_atom_site_calc_flag
_atom_site_refinement_flags
N1A N 0.7496(3) -0.02590(19) 0.39042(16) 0.0199(5) Uani 1 1 d .
H1A H 0.7885 -0.0767 0.4464 0.024 Uiso 1 1 calc R
C2A C 0.6483(3) 0.1104(2) 0.3997(2) 0.0195(6) Uani 1 1 d .
N2A N 0.6117(3) 0.1501(2) 0.49370(16) 0.0288(6) Uani 1 1 d .
H21A H 0.5478 0.2361 0.504 0.035 Uiso 1 1 calc R
H22A H 0.6514 0.0903 0.5453 0.035 Uiso 1 1 calc R
N3A N 0.5888(3) 0.19985(19) 0.32299(16) 0.0170(5) Uani 1 1 d .
C4A C 0.6349(3) 0.1422(2) 0.2336(2) 0.0171(6) Uani 1 1 d .
C5A C 0.7333(3) 0.0083(2) 0.2176(2) 0.0142(6) Uani 1 1 d .
C6A C 0.7955(3) -0.0900(2) 0.29988(19) 0.0158(6) Uani 1 1 d .
O6A O 0.8802(2) -0.21363(15) 0.29883(13) 0.0206(4) Uani 1 1 d .
N7A N 0.7442(3) -0.00395(19) 0.11424(16) 0.0158(5) Uani 1 1 d .
C7A C 0.8320(3) -0.1305(2) 0.06231(19) 0.0229(7) Uani 1 1 d .
H71A H 0.8392 -0.107 -0.01 0.034 Uiso 1 1 calc R
H72A H 0.7607 -0.1963 0.0724 0.034 Uiso 1 1 calc R
H73A H 0.9549 -0.1729 0.0898 0.034 Uiso 1 1 calc R
C8A C 0.6589(3) 0.1185(2) 0.0702(2) 0.0196(6) Uani 1 1 d .
H8A H 0.6464 0.1391 -0.0006 0.024 Uiso 1 1 calc R
N9A N 0.5927(3) 0.20895(19) 0.14089(16) 0.0194(5) Uani 1 1 d .
H9A H 0.5318 0.2972 0.1294 0.023 Uiso 1 1 calc R
N1B N 0.8969(2) 0.36826(18) 0.54192(16) 0.0171(5) Uani 1 1 d .
H1B H 0.9496 0.3239 0.5978 0.021 Uiso 1 1 calc R
C2B C 0.7562(3) 0.4884(2) 0.5516(2) 0.0160(6) Uani 1 1 d .
N2B N 0.7134(3) 0.5262(2) 0.64464(16) 0.0220(5) Uani 1 1 d .
H21B H 0.6256 0.6028 0.6548 0.026 Uiso 1 1 calc R
H22B H 0.7728 0.4748 0.6964 0.026 Uiso 1 1 calc R
N3B N 0.6666(3) 0.56606(19) 0.47402(16) 0.0168(5) Uani 1 1 d .
C4B C 0.7298(3) 0.5151(2) 0.38508(19) 0.0140(6) Uani 1 1 d .
C5B C 0.8695(3) 0.3967(2) 0.3690(2) 0.0155(6) Uani 1 1 d .
C6B C 0.9621(3) 0.3117(2) 0.45136(19) 0.0188(6) Uani 1 1 d .
O6B O 1.0862(2) 0.20101(16) 0.44882(13) 0.0275(5) Uani 1 1 d .
C7B C 1.0221(3) 0.2750(2) 0.21585(19) 0.0219(6) Uani 1 1 d .
H71B H 1.0162 0.2969 0.1428 0.033 Uiso 1 1 calc R
H72B H 0.9958 0.1865 0.2303 0.033 Uiso 1 1 calc R
H73B H 1.1441 0.2678 0.2409 0.033 Uiso 1 1 calc R
N7B N 0.8871(3) 0.38604(19) 0.26619(16) 0.0158(5) Uani 1 1 d .
C8B C 0.7642(3) 0.4913(2) 0.2215(2) 0.0172(6) Uani 1 1 d .
H8B H 0.748 0.5089 0.1506 0.021 Uiso 1 1 calc R
N9B N 0.6651(3) 0.57014(19) 0.29153(16) 0.0183(5) Uani 1 1 d .
H9B H 0.5731 0.6453 0.2793 0.022 Uiso 1 1 calc R
Cl1 Cl 0.24331(8) 0.52810(6) 0.07600(5) 0.01768(16) Uani 1 1 d .
O11 O 0.2246(2) 0.64449(15) 0.00556(13) 0.0276(5) Uani 1 1 d .
O12 O 0.0989(2) 0.55960(16) 0.14774(13) 0.0243(4) Uani 1 1 d .
O13 O 0.4159(2) 0.49707(15) 0.12980(13) 0.0245(5) Uani 1 1 d .
O14 O 0.2420(2) 0.40823(16) 0.02340(13) 0.0283(5) Uani 1 1 d .
Cl2 Cl 0.31280(8) 0.89141(6) 0.23027(5) 0.01919(16) Uani 1 1 d .
O21 O 0.1507(2) 0.94741(16) 0.17171(14) 0.0311(5) Uani 1 1 d .
O22 O 0.4660(2) 0.84590(18) 0.16488(15) 0.0354(5) Uani 1 1 d .
O23 O 0.3023(2) 0.77238(16) 0.29225(14) 0.0327(5) Uani 1 1 d .
O24 O 0.3405(2) 0.99335(16) 0.29360(14) 0.0281(5) Uani 1 1 d .

loop_
_atom_site_aniso_label
_atom_site_aniso_U_11
_atom_site_aniso_U_22
_atom_site_aniso_U_33
_atom_site_aniso_U_23
_atom_site_aniso_U_13
_atom_site_aniso_U_12
N1A 0.0251(13) 0.0149(11) 0.0153(14) 0.0016(10) 0.0001(11) 0.0004(9)
C2A 0.0192(15) 0.0179(14) 0.0209(18) -0.0042(13) 0.0011(13) -0.0041(11)
N2A 0.0452(16) 0.0195(12) 0.0139(15) -0.0023(11) 0.0001(12) 0.0028(11)
N3A 0.0256(13) 0.0125(11) 0.0110(14) 0.0003(10) -0.0002(11) -0.0025(9)
C4A 0.0189(15) 0.0164(14) 0.0158(17) 0.0008(12) -0.0014(13) -0.0054(11)
C5A 0.0133(14) 0.0158(13) 0.0133(16) -0.0005(11) 0.0025(12) -0.0040(11)
C6A 0.0153(15) 0.0210(15) 0.0117(16) -0.0022(12) -0.0003(12) -0.0062(11)
O6A 0.0266(10) 0.0132(9) 0.0167(11) 0.0008(8) -0.0019(9) 0.0022(8)
N7A 0.0200(12) 0.0128(11) 0.0134(14) -0.0018(10) 0.0011(10) -0.0027(9)
C7A 0.0329(17) 0.0167(14) 0.0154(17) -0.0067(12) 0.0016(14) -0.0004(12)
C8A 0.0265(16) 0.0196(15) 0.0127(16) -0.0002(12) 0.0010(13) -0.0069(12)
N9A 0.0261(13) 0.0112(11) 0.0148(14) 0.0023(10) 0.0007(11) 0.0033(9)
N1B 0.0236(13) 0.0146(11) 0.0087(13) 0.0022(10) -0.0032(10) 0.0008(9)
C2B 0.0186(15) 0.0147(14) 0.0156(17) -0.0034(12) 0.0022(13) -0.0062(11)
N2B 0.0280(14) 0.0212(12) 0.0111(14) -0.0020(10) -0.0012(11) 0.0020(10)
N3B 0.0195(12) 0.0167(11) 0.0113(14) -0.0004(10) 0.0010(10) -0.0007(9)
C4B 0.0147(14) 0.0161(13) 0.0116(16) 0.0010(11) -0.0040(12) -0.0053(11)
C5B 0.0183(15) 0.0127(13) 0.0148(17) -0.0026(12) 0.0045(13) -0.0031(11)
C6B 0.0237(15) 0.0185(14) 0.0147(17) -0.0015(13) -0.0003(13) -0.0069(12)
O6B 0.0352(11) 0.0209(10) 0.0146(12) -0.0002(9) -0.0001(9) 0.0100(8)
C7B 0.0259(16) 0.0223(14) 0.0137(17) -0.0034(12) 0.0009(13) -0.0006(11)
N7B 0.0202(13) 0.0138(11) 0.0123(14) 0.0004(10) -0.0005(10) -0.0034(9)
C8B 0.0219(15) 0.0197(14) 0.0091(16) -0.0005(12) -0.0012(13) -0.0049(12)
N9B 0.0198(12) 0.0146(11) 0.0152(15) 0.0017(10) -0.0021(11) 0.0028(9)
Cl1 0.0208(4) 0.0170(3) 0.0137(4) 0.0000(3) -0.0003(3) -0.0031(3)
O11 0.0350(12) 0.0201(10) 0.0229(13) 0.0097(9) 0.0056(10) -0.0030(8)
O12 0.0200(10) 0.0325(11) 0.0173(12) 0.0037(9) 0.0059(9) -0.0040(8)
O13 0.0208(11) 0.0245(10) 0.0263(13) -0.0038(9) -0.0078(9) -0.0031(8)
O14 0.0418(12) 0.0215(10) 0.0242(13) -0.0095(9) -0.0003(10) -0.0118(9)
Cl2 0.0193(4) 0.0190(4) 0.0176(4) -0.0004(3) -0.0014(3) -0.0030(3)
O21 0.0227(11) 0.0318(11) 0.0343(14) 0.0016(9) -0.0146(10) -0.0012(8)
O22 0.0226(11) 0.0530(13) 0.0317(14) -0.0157(11) 0.0099(10) -0.0105(10)
O23 0.0453(12) 0.0217(10) 0.0312(14) 0.0094(9) -0.0055(10) -0.0121(9)
O24 0.0343(11) 0.0215(10) 0.0293(13) -0.0080(9) -0.0027(10) -0.0083(9)

loop_
_atom_type_symbol
_atom_type_description
_atom_type_scat_dispersion_real
_atom_type_scat_dispersion_imag
_atom_type_scat_source
C C 0.0033 0.0016 'International Tables Vol C Tables 4.2.6.8 and 6.1.1.4'
H H 0 0 'International Tables Vol C Tables 4.2.6.8 and 6.1.1.4'
N N 0.0061 0.0033 'International Tables Vol C Tables 4.2.6.8 and 6.1.1.4'
O O 0.0106 0.006 'International Tables Vol C Tables 4.2.6.8 and 6.1.1.4'
Cl Cl 0.1484 0.1585 'International Tables Vol C Tables 4.2.6.8 and 6.1.1.4'

loop_
_geom_angle_atom_site_label_1
_geom_angle_atom_site_label_2
_geom_angle_atom_site_label_3
_geom_angle
C2A N1A C6A 125.5(2)
C2A N1A H1A 117.3
C6A N1A H1A 117.3
N3A C2A N2A 119.8(2)
N3A C2A N1A 124.0(2)
N2A C2A N1A 116.2(3)
C2A N2A H21A 120
C2A N2A H22A 120
H21A N2A H22A 120
C2A N3A C4A 112.2(2)
N3A C4A N9A 125.8(2)
N3A C4A C5A 127.6(3)
N9A C4A C5A 106.7(2)
C4A C5A N7A 107.2(2)
C4A C5A C6A 120.7(2)
N7A C5A C6A 132.0(2)
O6A C6A N1A 121.0(2)
O6A C6A C5A 129.0(2)
N1A C6A C5A 109.9(2)
C8A N7A C5A 107.9(2)
C8A N7A C7A 125.7(2)
C5A N7A C7A 126.3(2)
N7A C7A H71A 109.5
N7A C7A H72A 109.5
H71A C7A H72A 109.5
N7A C7A H73A 109.5
H71A C7A H73A 109.5
H72A C7A H73A 109.5
N7A C8A N9A 109.3(2)
N7A C8A H8A 125.3
N9A C8A H8A 125.3
C8A N9A C4A 108.9(2)
C8A N9A H9A 125.6
C4A N9A H9A 125.6
C2B N1B C6B 125.3(2)
C2B N1B H1B 117.4
C6B N1B H1B 117.4
N3B C2B N2B 119.8(2)
N3B C2B N1B 123.7(2)
N2B C2B N1B 116.5(2)
C2B N2B H21B 120
C2B N2B H22B 120
H21B N2B H22B 120
C2B N3B C4B 112.3(2)
N3B C4B N9B 126.5(2)
N3B C4B C5B 127.6(3)
N9B C4B C5B 105.9(2)
C4B C5B N7B 107.4(2)
C4B C5B C6B 120.3(2)
N7B C5B C6B 132.3(2)
O6B C6B N1B 121.6(2)
O6B C6B C5B 127.7(2)
N1B C6B C5B 110.8(2)
N7B C7B H71B 109.5
N7B C7B H72B 109.5
H71B C7B H72B 109.5
N7B C7B H73B 109.5
H71B C7B H73B 109.5
H72B C7B H73B 109.5
C8B N7B C5B 108.4(2)
C8B N7B C7B 126.2(2)
C5B N7B C7B 125.4(2)
N7B C8B N9B 109.3(2)
N7B C8B H8B 125.3
N9B C8B H8B 125.3
C8B N9B C4B 109.0(2)
C8B N9B H9B 125.5
C4B N9B H9B 125.5
O11 Cl1 O12 109.89(11)
O11 Cl1 O14 109.86(11)
O12 Cl1 O14 110.45(10)
O11 Cl1 O13 109.71(10)
O12 Cl1 O13 108.69(11)
O14 Cl1 O13 108.21(10)
O21 Cl2 O24 110.45(10)
O21 Cl2 O22 109.89(12)
O24 Cl2 O22 109.65(10)
O21 Cl2 O23 110.51(10)
O24 Cl2 O23 108.95(11)
O22 Cl2 O23 107.32(11)

loop_
_geom_bond_atom_site_label_1
_geom_bond_atom_site_label_2
_geom_bond_distance
N1A C2A 1.378(3)
N1A C6A 1.391(3)
N1A H1A 0.88
C2A N3A 1.312(3)
C2A N2A 1.334(3)
N2A H21A 0.88
N2A H22A 0.88
N3A C4A 1.350(3)
C4A N9A 1.362(3)
C4A C5A 1.368(3)
C5A N7A 1.384(3)
C5A C6A 1.417(3)
C6A O6A 1.226(3)
N7A C8A 1.320(3)
N7A C7A 1.465(3)
C7A H71A 0.98
C7A H72A 0.98
C7A H73A 0.98
C8A N9A 1.338(3)
C8A H8A 0.95
N9A H9A 0.88
N1B C2B 1.378(3)
N1B C6B 1.387(3)
N1B H1B 0.88
C2B N3B 1.323(3)
C2B N2B 1.324(3)
N2B H21B 0.88
N2B H22B 0.88
N3B C4B 1.344(3)
C4B N9B 1.367(3)
C4B C5B 1.377(3)
C5B N7B 1.378(3)
C5B C6B 1.409(3)
C6B O6B 1.239(3)
C7B N7B 1.472(3)
C7B H71B 0.98
C7B H72B 0.98
C7B H73B 0.98
N7B C8B 1.312(3)
C8B N9B 1.339(3)
C8B H8B 0.95
N9B H9B 0.88
Cl1 O11 1.4306(17)
Cl1 O12 1.4314(17)
Cl1 O14 1.4334(15)
Cl1 O13 1.4559(16)
Cl2 O21 1.4261(17)
Cl2 O24 1.4292(15)
Cl2 O22 1.4354(17)
Cl2 O23 1.4363(17)

loop_
_geom_torsion_atom_site_label_1
_geom_torsion_atom_site_label_2
_geom_torsion_atom_site_label_3
_geom_torsion_atom_site_label_4
_geom_torsion
C6A N1A C2A N3A -3.4(4)
C6A N1A C2A N2A 176.8(2)
N2A C2A N3A C4A -178.9(2)
N1A C2A N3A C4A 1.3(3)
C2A N3A C4A N9A -179.9(2)
C2A N3A C4A C5A -0.7(3)
N3A C4A C5A N7A 179.1(2)
N9A C4A C5A N7A -1.6(2)
N3A C4A C5A C6A 1.9(4)
N9A C4A C5A C6A -178.7(2)
C2A N1A C6A O6A -177.1(2)
C2A N1A C6A C5A 4.0(3)
C4A C5A C6A O6A 177.9(2)
N7A C5A C6A O6A 1.6(4)
C4A C5A C6A N1A -3.2(3)
N7A C5A C6A N1A -179.6(2)
C4A C5A N7A C8A 1.1(3)
C6A C5A N7A C8A 177.9(2)
C4A C5A N7A C7A -177.91(19)
C6A C5A N7A C7A -1.2(4)
C5A N7A C8A N9A -0.2(3)
C7A N7A C8A N9A 178.80(19)
N7A C8A N9A C4A -0.7(3)
N3A C4A N9A C8A -179.2(2)
C5A C4A N9A C8A 1.4(3)
C6B N1B C2B N3B -0.8(4)
C6B N1B C2B N2B -179.9(2)
N2B C2B N3B C4B 178.38(19)
N1B C2B N3B C4B -0.7(3)
C2B N3B C4B N9B 179.2(2)
C2B N3B C4B C5B 0.4(3)
N3B C4B C5B N7B -179.7(2)
N9B C4B C5B N7B 1.4(2)
N3B C4B C5B C6B 1.3(4)
N9B C4B C5B C6B -177.69(19)
C2B N1B C6B O6B -178.0(2)
C2B N1B C6B C5B 2.3(3)
C4B C5B C6B O6B 177.9(2)
N7B C5B C6B O6B -0.9(4)
C4B C5B C6B N1B -2.4(3)
N7B C5B C6B N1B 178.8(2)
C4B C5B N7B C8B -0.5(3)
C6B C5B N7B C8B 178.4(2)
C4B C5B N7B C7B 179.30(19)
C6B C5B N7B C7B -1.8(4)
C5B N7B C8B N9B -0.6(3)
C7B N7B C8B N9B 179.59(18)
N7B C8B N9B C4B 1.5(3)
N3B C4B N9B C8B 179.2(2)
C5B C4B N9B C8B -1.8(2)
